data_4342954
loop_
_publ_author_name
'Yang, Qing-Yuan'
'Pan, Mei'
'Wei, Shi-Chao'
'Li, Kang'
'Du, Bin-Bin'
'Su, Cheng-Yong'

_publ_section_title
;
 Linear Dependence of Photoluminescence in Mixed Ln-MOFs for Color
 Tunability and Barcode Application.
;
_journal_issue 12
_journal_name_full 'Inorganic chemistry'
_journal_page_first 5707
_journal_page_last 5716
_journal_paper_doi 10.1021/acs.inorgchem.5b00271
_journal_volume 54
_journal_year 2015
_chemical_formula_sum 'C57 H76 Cl3 Eu0.49 Gd0.51 N6 O15'
_chemical_formula_weight 1346.25
_chemical_name_systematic
; 
 ? 
;
_space_group_IT_number 4
_symmetry_cell_setting monoclinic
_symmetry_space_group_name_Hall 'P 2yb'
_symmetry_space_group_name_H-M 'P 1 21 1'
_atom_sites_solution_hydrogens geom
_atom_sites_solution_primary direct
_atom_sites_solution_secondary difmap
_audit_creation_method SHELXL-97
_cell_angle_alpha 90.00
_cell_angle_beta 90.7270(10)
_cell_angle_gamma 90.00
_cell_formula_units_Z 2
_cell_length_a 14.3391(2)
_cell_length_b 13.8394(2)
_cell_length_c 15.6773(2)
_cell_measurement_reflns_used 6157
_cell_measurement_temperature 293(2)
_cell_measurement_theta_max 62.4748
_cell_measurement_theta_min 2.8165
_cell_volume 3110.82(7)
_computing_structure_refinement 'SHELXL-97 (Sheldrick, 1997)'
_computing_structure_solution 'SHELXS-97 (Sheldrick, 1990)'
_diffrn_ambient_temperature 293(2)
_diffrn_detector_area_resol_mean 16.0855
_diffrn_measured_fraction_theta_full 0.972
_diffrn_measured_fraction_theta_max 0.972
_diffrn_measurement_device_type 'Xcalibur, Sapphire3, Gemini ultra'
_diffrn_radiation_monochromator mirror
_diffrn_radiation_source 'Enhance Ultra (Cu) X-ray Source'
_diffrn_radiation_type CuK\a
_diffrn_radiation_wavelength 1.54178
_diffrn_reflns_av_R_equivalents 0.0273
_diffrn_reflns_av_sigmaI/netI 0.0459
_diffrn_reflns_limit_h_max 14
_diffrn_reflns_limit_h_min -16
_diffrn_reflns_limit_k_max 10
_diffrn_reflns_limit_k_min -15
_diffrn_reflns_limit_l_max 11
_diffrn_reflns_limit_l_min -18
_diffrn_reflns_number 8534
_diffrn_reflns_theta_full 62.56
_diffrn_reflns_theta_max 62.56
_diffrn_reflns_theta_min 2.82
_exptl_absorpt_coefficient_mu 8.804
_exptl_absorpt_correction_T_max 0.2719
_exptl_absorpt_correction_T_min 0.1776
_exptl_absorpt_correction_type multi-scan
_exptl_absorpt_process_details
;
CrysAlisPro, Oxford Diffraction Ltd.,
Version 1.171.34.44 (release 25-10-2010 CrysAlis171 .NET)
(compiled Oct 25 2010,18:11:34)
Empirical absorption correction using spherical harmonics,
 implemented in SCALE3 ABSPACK scaling algorithm.
;
_exptl_crystal_colour Colorless
_exptl_crystal_density_diffrn 1.437
_exptl_crystal_density_method 'not measured'
_exptl_crystal_description Block
_exptl_crystal_F_000 1389
_exptl_crystal_size_max 0.30
_exptl_crystal_size_mid 0.30
_exptl_crystal_size_min 0.20
_refine_diff_density_max 1.444
_refine_diff_density_min -0.934
_refine_diff_density_rms 0.106
_refine_ls_abs_structure_details 'Flack H D (1983), Acta Cryst. A39, 876-881'
_refine_ls_abs_structure_Flack 0.013(3)
_refine_ls_extinction_method none
_refine_ls_goodness_of_fit_ref 1.063
_refine_ls_hydrogen_treatment constr
_refine_ls_matrix_type full
_refine_ls_number_parameters 739
_refine_ls_number_reflns 6225
_refine_ls_number_restraints 61
_refine_ls_restrained_S_all 1.060
_refine_ls_R_factor_all 0.0463
_refine_ls_R_factor_gt 0.0455
_refine_ls_shift/su_max 0.001
_refine_ls_shift/su_mean 0.000
_refine_ls_structure_factor_coef Fsqd
_refine_ls_weighting_details 'calc w=1/[\s^2^(Fo^2^)+(0.0815P)^2^+3.7978P] where P=(Fo^2^+2Fc^2^)/3'
_refine_ls_weighting_scheme calc
_refine_ls_wR_factor_gt 0.1213
_refine_ls_wR_factor_ref 0.1223
_reflns_number_gt 6078
_reflns_number_total 6225
_reflns_threshold_expression >2sigma(I)
_cod_data_source_file ic5b00271_si_002.cif
_cod_data_source_block gd-eu
_cod_depositor_comments
;
The following automatic conversions were performed:

'_symmetry_cell_setting' value 'Monoclinic' changed to 'monoclinic'
according to
/usr/data/users/saulius/crontab/automatic-downloads/rss-feeds/ACS/lib/dictionaries/cif_core.dic
dictionary named 'cif_core.dic' version 2.4.2 from 2011-04-26.

Automatic conversion script
Id: cif_fix_values 3271 2015-04-21 07:52:19Z andrius 

 Adding full bibliography for 4342950--4342956.cif.
;
_cod_original_sg_symbol_H-M P2(1)
_cod_database_code 4342954

loop_
_symmetry_equiv_pos_as_xyz
'x, y, z'
'-x, y+1/2, -z'

loop_
_atom_site_label
_atom_site_type_symbol
_atom_site_fract_x
_atom_site_fract_y
_atom_site_fract_z
_atom_site_U_iso_or_equiv
_atom_site_adp_type
_atom_site_occupancy
_atom_site_symmetry_multiplicity
_atom_site_calc_flag
_atom_site_refinement_flags
Eu1 Eu -0.31842(2) 1.72879(3) 0.50946(2) 0.02080(13) Uani 0.49 1 d P
Gd1 Gd -0.31842(2) 1.72879(3) 0.50946(2) 0.02080(13) Uani 0.51 1 d P
Cl1 Cl 0.49684(15) 0.47984(19) 0.01230(12) 0.0333(4) Uani 1 1 d .
Cl2 Cl 0.17386(15) 0.34696(18) 0.00168(13) 0.0347(5) Uani 1 1 d .
Cl3 Cl 0.19772(11) 0.77294(13) 0.40254(10) 0.0239(3) Uani 1 1 d .
N1 N 0.0554(4) 1.2123(6) 0.7932(3) 0.0290(14) Uani 1 1 d .
N2 N -0.3245(5) 1.0183(5) 0.7785(4) 0.0270(14) Uani 1 1 d .
N3 N -0.3045(4) 1.4746(4) 0.8371(4) 0.0218(13) Uani 1 1 d .
N4 N -0.3722(5) 1.4232(5) 0.2564(4) 0.0352(16) Uani 1 1 d .
N5 N -0.3005(5) 0.9784(5) 0.1827(4) 0.0284(14) Uani 1 1 d .
N6 N 0.0176(4) 1.2920(6) 0.2116(4) 0.0350(16) Uani 1 1 d .
O1W O -0.4855(3) 1.7264(7) 0.5072(4) 0.0463(13) Uani 1 1 d U
O1 O 0.1973(4) 1.1718(5) 0.5731(4) 0.0475(16) Uani 1 1 d .
O2 O -0.3588(4) 0.8918(4) 0.5438(3) 0.0381(14) Uani 1 1 d .
O2W O 0.5813(4) 2.2859(5) 0.6339(4) 0.0440(15) Uani 1 1 d U
O3 O -0.3421(4) 1.6676(4) 0.6432(3) 0.0299(12) Uani 1 1 d .
O3W O 0.3814(4) 1.2906(5) 1.0383(4) 0.0481(15) Uani 1 1 d U
O4 O -0.3556(4) 1.5628(4) 0.4853(3) 0.0364(14) Uani 1 1 d .
O4W O 0.3615(5) 1.1353(5) 0.9232(4) 0.0536(17) Uani 1 1 d U
O5 O -0.3536(4) 0.7969(4) 0.3802(3) 0.0300(12) Uani 1 1 d .
O5W O 0.5902(4) 2.1449(5) 0.3689(4) 0.0444(15) Uani 1 1 d U
O6 O 0.1808(4) 1.2877(5) 0.4269(4) 0.0445(15) Uani 1 1 d .
O6W O 0.5036(4) 1.9690(4) 0.4204(3) 0.0372(13) Uani 1 1 d U
O7 O 0.0764(5) 1.5702(6) 0.6348(5) 0.063(2) Uani 1 1 d .
O7W O 0.1783(5) 1.1161(6) 1.0014(4) 0.0441(19) Uani 1 1 d U
O8W O 0.2239(5) 1.6923(5) 0.5919(5) 0.0592(19) Uani 1 1 d U
C1 C -0.0855(6) 1.4081(7) 0.8906(5) 0.036(2) Uani 1 1 d .
H1A H -0.0202 1.3938 0.8863 0.055 Uiso 1 1 calc R
H1B H -0.0970 1.4397 0.9440 0.055 Uiso 1 1 calc R
H1C H -0.1042 1.4498 0.8445 0.055 Uiso 1 1 calc R
C2 C -0.0999(7) 1.0466(7) 0.8483(5) 0.040(2) Uani 1 1 d .
H2A H -0.1447 0.9952 0.8447 0.061 Uiso 1 1 calc R
H2B H -0.0562 1.0334 0.8937 0.061 Uiso 1 1 calc R
H2C H -0.0673 1.0515 0.7954 0.061 Uiso 1 1 calc R
C3 C -0.3972(5) 1.2367(7) 0.8807(5) 0.036(2) Uani 1 1 d .
H3A H -0.4213 1.1724 0.8739 0.055 Uiso 1 1 calc R
H3B H -0.4187 1.2763 0.8342 0.055 Uiso 1 1 calc R
H3C H -0.4186 1.2633 0.9336 0.055 Uiso 1 1 calc R
C4 C -0.1414(6) 1.3145(7) 0.8860(5) 0.0268(18) Uani 1 1 d .
C5 C -0.0967(4) 1.2259(8) 0.8746(4) 0.0252(14) Uani 1 1 d .
C6 C -0.1492(6) 1.1401(7) 0.8658(5) 0.0296(19) Uani 1 1 d .
C7 C -0.2455(6) 1.1443(6) 0.8700(5) 0.0250(18) Uani 1 1 d .
C8 C -0.2912(5) 1.2336(7) 0.8815(4) 0.0225(15) Uani 1 1 d .
C9 C -0.2386(6) 1.3184(6) 0.8911(5) 0.0240(17) Uani 1 1 d .
C10 C 0.0083(4) 1.2198(9) 0.8782(4) 0.0346(16) Uani 1 1 d .
H10A H 0.0320 1.2767 0.9075 0.042 Uiso 1 1 calc R
H10B H 0.0258 1.1640 0.9122 0.042 Uiso 1 1 calc R
C11 C 0.1472(5) 1.1954(6) 0.7947(5) 0.033(2) Uani 1 1 d .
H11A H 0.1779 1.1918 0.8472 0.039 Uiso 1 1 calc R
C12 C 0.1971(5) 1.1832(7) 0.7232(5) 0.0339(18) Uani 1 1 d .
H12A H 0.2610 1.1725 0.7268 0.041 Uiso 1 1 calc R
C13 C 0.1515(6) 1.1870(7) 0.6425(5) 0.038(2) Uani 1 1 d .
C14 C 0.0569(6) 1.2086(8) 0.6433(5) 0.042(2) Uani 1 1 d .
H14A H 0.0247 1.2160 0.5919 0.050 Uiso 1 1 calc R
C15 C 0.0104(5) 1.2191(10) 0.7180(4) 0.0389(18) Uani 1 1 d .
H15A H -0.0534 1.2312 0.7168 0.047 Uiso 1 1 calc R
C16 C -0.3007(6) 1.0512(6) 0.8662(5) 0.0322(18) Uani 1 1 d .
H16A H -0.2650 1.0009 0.8947 0.039 Uiso 1 1 calc R
H16B H -0.3581 1.0600 0.8974 0.039 Uiso 1 1 calc R
C17 C -0.2993(6) 1.0655(6) 0.7060(5) 0.0364(19) Uani 1 1 d .
H17A H -0.2719 1.1262 0.7111 0.044 Uiso 1 1 calc R
C18 C -0.3126(6) 1.0277(7) 0.6261(5) 0.040(2) Uani 1 1 d .
H18A H -0.2951 1.0624 0.5781 0.048 Uiso 1 1 calc R
C19 C -0.3537(6) 0.9338(6) 0.6174(5) 0.0298(17) Uani 1 1 d .
C20 C -0.3861(6) 0.8915(6) 0.6937(5) 0.0316(18) Uani 1 1 d .
H20A H -0.4191 0.8337 0.6908 0.038 Uiso 1 1 calc R
C21 C -0.3703(6) 0.9326(6) 0.7700(5) 0.0313(18) Uani 1 1 d .
H21A H -0.3914 0.9015 0.8187 0.038 Uiso 1 1 calc R
C22 C -0.2856(6) 1.4127(6) 0.9131(5) 0.0275(17) Uani 1 1 d .
H22A H -0.3440 1.3991 0.9412 0.033 Uiso 1 1 calc R
H22B H -0.2461 1.4481 0.9530 0.033 Uiso 1 1 calc R
C23 C -0.3399(5) 1.5651(6) 0.8530(5) 0.0260(16) Uani 1 1 d .
H23A H -0.3547 1.5824 0.9085 0.031 Uiso 1 1 calc R
C24 C -0.3534(5) 1.6289(6) 0.7897(5) 0.0266(16) Uani 1 1 d .
H24A H -0.3764 1.6899 0.8027 0.032 Uiso 1 1 calc R
C25 C -0.3334(5) 1.6063(6) 0.7026(5) 0.0241(16) Uani 1 1 d .
C26 C -0.2997(5) 1.5100(6) 0.6888(5) 0.0278(17) Uani 1 1 d .
H26A H -0.2868 1.4893 0.6338 0.033 Uiso 1 1 calc R
C27 C -0.2867(5) 1.4492(6) 0.7555(5) 0.0271(17) Uani 1 1 d .
H27A H -0.2646 1.3872 0.7448 0.033 Uiso 1 1 calc R
C28 C -0.1863(10) 1.4435(7) 0.1615(6) 0.060(3) Uani 1 1 d .
H28A H -0.2428 1.4793 0.1702 0.090 Uiso 1 1 calc R
H28B H -0.1559 1.4670 0.1115 0.090 Uiso 1 1 calc R
H28C H -0.1457 1.4514 0.2102 0.090 Uiso 1 1 calc R
C29 C -0.4223(5) 1.1729(9) 0.1505(5) 0.044(2) Uani 1 1 d .
H29A H -0.4257 1.1044 0.1414 0.066 Uiso 1 1 calc R
H29B H -0.4599 1.2054 0.1083 0.066 Uiso 1 1 calc R
H29C H -0.4450 1.1880 0.2063 0.066 Uiso 1 1 calc R
C30 C -0.0798(6) 1.0993(8) 0.1123(6) 0.044(2) Uani 1 1 d .
H30A H -0.0214 1.1332 0.1127 0.067 Uiso 1 1 calc R
H30B H -0.0879 1.0664 0.0588 0.067 Uiso 1 1 calc R
H30C H -0.0802 1.0531 0.1580 0.067 Uiso 1 1 calc R
C31 C -0.2096(7) 1.3367(6) 0.1501(5) 0.035(2) Uani 1 1 d .
C32 C -0.2997(5) 1.3042(6) 0.1551(5) 0.0287(17) Uani 1 1 d .
C33 C -0.3216(5) 1.2061(6) 0.1435(4) 0.0243(18) Uani 1 1 d .
C34 C -0.2507(5) 1.1415(6) 0.1261(4) 0.0228(15) Uani 1 1 d .
C35 C -0.1582(5) 1.1703(7) 0.1238(5) 0.0252(18) Uani 1 1 d .
C36 C -0.1363(6) 1.2689(7) 0.1362(5) 0.0275(18) Uani 1 1 d .
C37 C -0.3784(8) 1.3757(9) 0.1731(6) 0.059(3) Uani 1 1 d .
H37A H -0.3786 1.4249 0.1291 0.070 Uiso 1 1 calc R
H37B H -0.4374 1.3416 0.1691 0.070 Uiso 1 1 calc R
C38 C -0.3347(7) 1.3778(7) 0.3267(5) 0.041(2) Uani 1 1 d .
H38A H -0.3125 1.3150 0.3216 0.049 Uiso 1 1 calc R
C39 C -0.3295(7) 1.4229(7) 0.4035(5) 0.039(2) Uani 1 1 d .
H39A H -0.3047 1.3899 0.4502 0.047 Uiso 1 1 calc R
C40 C -0.3608(6) 1.5191(6) 0.4141(5) 0.0336(19) Uani 1 1 d .
C41 C -0.4053(6) 1.5613(6) 0.3396(5) 0.0332(18) Uani 1 1 d .
H41A H -0.4335 1.6216 0.3436 0.040 Uiso 1 1 calc R
C42 C -0.4063(5) 1.5141(6) 0.2646(5) 0.0282(17) Uani 1 1 d .
H42A H -0.4311 1.5448 0.2167 0.034 Uiso 1 1 calc R
C43 C -0.2756(6) 1.0373(6) 0.1062(5) 0.0304(18) Uani 1 1 d .
H43A H -0.3278 1.0365 0.0663 0.036 Uiso 1 1 calc R
H43B H -0.2230 1.0071 0.0783 0.036 Uiso 1 1 calc R
C44 C -0.3681(6) 0.9120(7) 0.1761(5) 0.037(2) Uani 1 1 d .
H44A H -0.4019 0.9067 0.1253 0.045 Uiso 1 1 calc R
C45 C -0.3883(7) 0.8524(7) 0.2417(5) 0.040(2) Uani 1 1 d .
H45A H -0.4368 0.8082 0.2356 0.048 Uiso 1 1 calc R
C46 C -0.3366(5) 0.8560(6) 0.3201(4) 0.0263(16) Uani 1 1 d .
C47 C -0.2690(6) 0.9284(6) 0.3246(5) 0.0322(18) Uani 1 1 d .
H47A H -0.2351 0.9371 0.3750 0.039 Uiso 1 1 calc R
C48 C -0.2519(6) 0.9862(6) 0.2567(5) 0.0320(18) Uani 1 1 d .
H48A H -0.2052 1.0327 0.2613 0.038 Uiso 1 1 calc R
C49 C -0.0386(6) 1.3043(9) 0.1306(5) 0.046(2) Uani 1 1 d .
H49A H -0.0396 1.3722 0.1155 0.055 Uiso 1 1 calc R
H49B H -0.0077 1.2699 0.0850 0.055 Uiso 1 1 calc R
C50 C -0.0223(6) 1.2947(8) 0.2888(5) 0.041(2) Uani 1 1 d .
H50A H -0.0869 1.2974 0.2930 0.050 Uiso 1 1 calc R
C51 C 0.0328(6) 1.2936(8) 0.3619(5) 0.045(2) Uani 1 1 d .
H51A H 0.0039 1.2965 0.4146 0.055 Uiso 1 1 calc R
C52 C 0.1293(6) 1.2881(6) 0.3599(5) 0.0349(18) Uani 1 1 d .
C53 C 0.1668(6) 1.2836(7) 0.2764(6) 0.040(2) Uani 1 1 d .
H53A H 0.2310 1.2795 0.2698 0.048 Uiso 1 1 calc R
C54 C 0.1113(6) 1.2852(6) 0.2073(5) 0.0370(19) Uani 1 1 d .
H54A H 0.1384 1.2815 0.1539 0.044 Uiso 1 1 calc R
C55 C 0.0212(8) 1.5355(8) 0.5841(9) 0.064(3) Uani 1 1 d .
C56 C 0.0552(12) 1.5115(14) 0.4974(11) 0.105(5) Uani 1 1 d U
H56A H 0.1207 1.5255 0.4943 0.158 Uiso 1 1 calc R
H56B H 0.0220 1.5495 0.4557 0.158 Uiso 1 1 calc R
H56C H 0.0449 1.4442 0.4861 0.158 Uiso 1 1 calc R
C57 C -0.0741(12) 1.5192(15) 0.6037(13) 0.113(6) Uani 1 1 d U
H57A H -0.0855 1.5390 0.6613 0.170 Uiso 1 1 calc R
H57B H -0.0882 1.4517 0.5976 0.170 Uiso 1 1 calc R
H57C H -0.1130 1.5559 0.5653 0.170 Uiso 1 1 calc R

loop_
_atom_site_aniso_label
_atom_site_aniso_U_11
_atom_site_aniso_U_22
_atom_site_aniso_U_33
_atom_site_aniso_U_23
_atom_site_aniso_U_13
_atom_site_aniso_U_12
Eu1 0.0221(2) 0.0230(2) 0.01732(19) 0.0014(2) 0.00186(13) -0.0006(2)
Gd1 0.0221(2) 0.0230(2) 0.01732(19) 0.0014(2) 0.00186(13) -0.0006(2)
Cl1 0.0279(8) 0.0456(11) 0.0264(10) 0.0046(9) 0.0006(7) 0.0057(8)
Cl2 0.0392(12) 0.0289(12) 0.0360(11) -0.0018(9) 0.0037(9) -0.0060(9)
Cl3 0.0182(8) 0.0220(8) 0.0314(8) 0.0009(7) -0.0067(6) -0.0007(7)
N1 0.023(3) 0.039(4) 0.026(3) 0.004(3) 0.002(2) 0.003(3)
N2 0.036(4) 0.020(3) 0.026(3) -0.003(3) 0.007(3) -0.006(3)
N3 0.025(3) 0.021(3) 0.020(3) -0.001(3) 0.002(2) 0.001(2)
N4 0.043(4) 0.038(4) 0.024(3) -0.009(3) -0.006(3) 0.010(3)
N5 0.040(4) 0.024(3) 0.021(3) -0.002(3) -0.002(3) -0.006(3)
N6 0.027(3) 0.047(4) 0.031(3) 0.003(3) 0.002(3) -0.014(3)
O1W 0.026(2) 0.060(4) 0.053(3) 0.017(4) -0.007(2) -0.002(4)
O1 0.040(3) 0.067(4) 0.036(3) -0.003(3) 0.017(3) -0.012(3)
O2 0.060(4) 0.025(3) 0.029(3) -0.005(3) -0.004(3) 0.010(3)
O2W 0.038(3) 0.046(4) 0.047(3) -0.005(3) -0.010(3) 0.003(3)
O3 0.048(3) 0.026(3) 0.016(2) 0.008(2) 0.001(2) 0.002(2)
O3W 0.053(4) 0.044(4) 0.047(3) 0.005(3) -0.003(3) 0.000(3)
O4 0.064(4) 0.024(3) 0.021(3) -0.006(2) 0.006(3) -0.007(3)
O4W 0.061(4) 0.059(4) 0.041(3) 0.000(3) 0.005(3) 0.006(3)
O5 0.046(3) 0.031(3) 0.014(2) 0.009(2) -0.004(2) -0.003(2)
O5W 0.040(3) 0.048(4) 0.046(3) -0.007(3) 0.007(3) 0.001(3)
O6 0.036(3) 0.051(4) 0.046(3) -0.007(3) -0.014(3) 0.009(3)
O6W 0.038(3) 0.040(3) 0.034(3) 0.000(3) 0.002(2) 0.007(3)
O7 0.052(4) 0.062(5) 0.076(5) 0.017(4) -0.002(4) 0.001(4)
O7W 0.059(4) 0.031(4) 0.043(4) 0.007(3) -0.010(3) -0.006(3)
O8W 0.056(4) 0.055(4) 0.066(4) 0.006(3) -0.010(3) -0.001(3)
C1 0.034(4) 0.043(5) 0.032(4) -0.003(4) -0.006(3) -0.008(4)
C2 0.057(6) 0.036(5) 0.029(4) 0.003(4) 0.010(4) 0.010(4)
C3 0.023(4) 0.038(5) 0.048(4) 0.003(4) -0.001(3) 0.001(4)
C4 0.030(4) 0.033(5) 0.017(4) 0.005(3) 0.000(3) -0.005(4)
C5 0.023(3) 0.037(4) 0.016(3) -0.001(4) 0.003(2) 0.003(5)
C6 0.033(4) 0.030(4) 0.026(4) 0.006(4) 0.005(3) 0.001(4)
C7 0.030(4) 0.024(4) 0.021(4) -0.001(3) 0.007(3) -0.009(3)
C8 0.024(3) 0.027(4) 0.017(3) 0.001(3) -0.001(2) 0.004(4)
C9 0.035(4) 0.019(4) 0.018(4) 0.002(3) 0.000(3) -0.001(3)
C10 0.027(3) 0.057(5) 0.020(3) -0.005(5) 0.003(3) 0.002(5)
C11 0.023(4) 0.038(5) 0.037(4) 0.007(3) 0.004(3) 0.002(3)
C12 0.025(4) 0.044(5) 0.032(4) 0.012(4) 0.005(3) 0.005(3)
C13 0.041(4) 0.039(5) 0.034(4) 0.005(4) 0.014(3) -0.009(4)
C14 0.043(4) 0.054(7) 0.028(4) 0.004(4) 0.003(3) -0.009(5)
C15 0.024(3) 0.062(5) 0.031(3) 0.000(5) 0.002(3) 0.004(5)
C16 0.039(5) 0.026(4) 0.032(4) -0.002(4) 0.006(4) -0.007(4)
C17 0.057(5) 0.024(4) 0.028(4) -0.001(3) 0.003(4) -0.006(4)
C18 0.052(5) 0.040(5) 0.027(4) 0.000(4) 0.003(4) -0.008(4)
C19 0.038(4) 0.021(4) 0.031(4) -0.007(3) -0.004(3) 0.008(3)
C20 0.036(4) 0.018(4) 0.041(5) 0.002(3) 0.002(3) 0.000(3)
C21 0.032(4) 0.031(4) 0.031(4) 0.002(4) 0.004(3) 0.000(4)
C22 0.038(4) 0.022(4) 0.022(4) 0.006(3) -0.003(3) 0.004(3)
C23 0.030(4) 0.026(4) 0.022(4) -0.006(3) 0.006(3) 0.003(3)
C24 0.032(4) 0.026(4) 0.022(4) 0.005(3) 0.006(3) 0.008(3)
C25 0.023(4) 0.024(4) 0.025(4) -0.003(3) 0.002(3) 0.000(3)
C26 0.036(4) 0.026(4) 0.022(4) 0.001(3) 0.003(3) 0.001(3)
C27 0.029(4) 0.029(4) 0.023(4) 0.000(3) -0.002(3) 0.008(3)
C28 0.110(10) 0.031(5) 0.039(5) 0.005(4) -0.004(6) -0.012(6)
C29 0.027(4) 0.076(7) 0.029(4) -0.004(4) 0.000(3) 0.002(4)
C30 0.027(5) 0.063(7) 0.043(5) -0.002(5) 0.004(4) 0.012(4)
C31 0.067(6) 0.025(4) 0.013(3) 0.002(3) -0.009(3) 0.003(4)
C32 0.031(4) 0.036(5) 0.019(3) 0.000(3) -0.007(3) 0.014(4)
C33 0.028(3) 0.028(5) 0.017(3) 0.002(3) -0.001(2) 0.001(3)
C34 0.029(4) 0.025(4) 0.015(3) 0.004(3) 0.001(3) 0.000(3)
C35 0.025(4) 0.036(5) 0.014(3) 0.001(3) -0.002(3) 0.007(4)
C36 0.028(4) 0.038(5) 0.017(3) 0.005(3) -0.008(3) -0.007(4)
C37 0.076(7) 0.063(7) 0.036(5) -0.028(5) -0.022(5) 0.036(6)
C38 0.057(6) 0.032(5) 0.035(5) -0.002(4) -0.003(4) 0.007(4)
C39 0.062(6) 0.032(5) 0.024(4) -0.003(4) -0.001(4) 0.004(4)
C40 0.043(5) 0.029(4) 0.030(4) -0.003(4) 0.012(3) -0.008(4)
C41 0.041(5) 0.029(4) 0.030(4) -0.003(3) 0.005(3) 0.000(4)
C42 0.028(4) 0.029(4) 0.027(4) 0.000(3) 0.000(3) 0.005(3)
C43 0.051(5) 0.024(4) 0.017(3) -0.001(3) 0.005(3) -0.009(4)
C44 0.049(5) 0.040(5) 0.023(4) 0.006(4) -0.012(3) -0.014(4)
C45 0.055(6) 0.041(5) 0.023(4) 0.006(4) -0.013(4) -0.022(4)
C46 0.032(4) 0.028(4) 0.018(3) -0.002(3) 0.002(3) 0.005(3)
C47 0.046(5) 0.031(4) 0.019(4) 0.000(3) -0.007(3) -0.004(4)
C48 0.037(4) 0.031(4) 0.028(4) 0.000(4) -0.008(3) -0.005(4)
C49 0.038(5) 0.076(7) 0.024(4) 0.016(4) -0.006(3) -0.023(5)
C50 0.032(4) 0.058(6) 0.034(4) 0.005(4) -0.007(3) -0.003(4)
C51 0.042(5) 0.070(7) 0.025(4) 0.002(4) -0.006(4) 0.003(5)
C52 0.036(4) 0.031(4) 0.038(4) -0.003(4) -0.007(3) 0.001(4)
C53 0.033(4) 0.037(5) 0.050(5) 0.003(4) -0.002(4) -0.001(4)
C54 0.043(5) 0.037(5) 0.032(4) 0.005(4) -0.005(3) -0.006(4)
C55 0.043(6) 0.045(6) 0.104(9) -0.010(6) -0.027(6) 0.007(5)
C56 0.110(9) 0.099(9) 0.107(8) -0.015(7) -0.011(7) 0.005(7)
C57 0.096(8) 0.107(9) 0.138(10) -0.003(8) 0.002(8) -0.009(8)

loop_
_atom_type_symbol
_atom_type_description
_atom_type_scat_dispersion_real
_atom_type_scat_dispersion_imag
_atom_type_scat_source
C C 0.0181 0.0091 'International Tables Vol C Tables 4.2.6.8 and 6.1.1.4'
H H 0.0000 0.0000 'International Tables Vol C Tables 4.2.6.8 and 6.1.1.4'
N N 0.0311 0.0180 'International Tables Vol C Tables 4.2.6.8 and 6.1.1.4'
O O 0.0492 0.0322 'International Tables Vol C Tables 4.2.6.8 and 6.1.1.4'
Cl Cl 0.3639 0.7018 'International Tables Vol C Tables 4.2.6.8 and 6.1.1.4'
Eu Eu -8.9294 11.1857 'International Tables Vol C Tables 4.2.6.8 and 6.1.1.4'
Gd Gd -8.8380 11.9157 'International Tables Vol C Tables 4.2.6.8 and 6.1.1.4'

loop_
_geom_angle_atom_site_label_1
_geom_angle_atom_site_label_2
_geom_angle_atom_site_label_3
_geom_angle
_geom_angle_site_symmetry_1
_geom_angle_site_symmetry_3
O5 Eu1 O3 158.5(2) 1_565 .
O5 Eu1 O1 78.7(2) 1_565 2_556
O3 Eu1 O1 120.4(2) . 2_556
O5 Eu1 O6 114.1(2) 1_565 2_556
O3 Eu1 O6 82.7(2) . 2_556
O1 Eu1 O6 74.0(2) 2_556 2_556
O5 Eu1 O4 102.12(19) 1_565 .
O3 Eu1 O4 75.78(19) . .
O1 Eu1 O4 75.6(2) 2_556 .
O6 Eu1 O4 125.9(2) 2_556 .
O5 Eu1 O2 76.08(19) 1_565 1_565
O3 Eu1 O2 95.92(19) . 1_565
O1 Eu1 O2 129.2(2) 2_556 1_565
O6 Eu1 O2 77.4(2) 2_556 1_565
O4 Eu1 O2 152.7(2) . 1_565
O5 Eu1 O1W 77.5(2) 1_565 .
O3 Eu1 O1W 81.3(2) . .
O1 Eu1 O1W 138.0(2) 2_556 .
O6 Eu1 O1W 147.8(3) 2_556 .
O4 Eu1 O1W 76.3(3) . .
O2 Eu1 O1W 76.8(3) 1_565 .
C11 N1 C15 119.5(6) . .
C11 N1 C10 116.7(6) . .
C15 N1 C10 123.8(6) . .
C21 N2 C17 117.9(7) . .
C21 N2 C16 117.6(6) . .
C17 N2 C16 124.4(7) . .
C27 N3 C23 118.8(6) . .
C27 N3 C22 124.9(6) . .
C23 N3 C22 116.3(6) . .
C42 N4 C38 119.1(7) . .
C42 N4 C37 118.9(7) . .
C38 N4 C37 122.0(8) . .
C44 N5 C48 119.1(7) . .
C44 N5 C43 119.5(6) . .
C48 N5 C43 121.3(7) . .
C50 N6 C54 118.8(7) . .
C50 N6 C49 121.8(7) . .
C54 N6 C49 119.2(6) . .
C13 O1 Gd1 143.6(6) . 2_546
C13 O1 Eu1 143.6(6) . 2_546
Gd1 O1 Eu1 0.00(2) 2_546 2_546
C19 O2 Gd1 127.9(5) . 1_545
C19 O2 Eu1 127.9(5) . 1_545
Gd1 O2 Eu1 0.000(16) 1_545 1_545
C25 O3 Eu1 155.2(5) . .
C40 O4 Eu1 127.4(5) . .
C46 O5 Gd1 151.5(5) . 1_545
C46 O5 Eu1 151.5(5) . 1_545
Gd1 O5 Eu1 0.000(19) 1_545 1_545
C52 O6 Gd1 145.8(6) . 2_546
C52 O6 Eu1 145.8(6) . 2_546
Gd1 O6 Eu1 0.00(2) 2_546 2_546
C4 C1 H1A 109.5 . .
C4 C1 H1B 109.5 . .
H1A C1 H1B 109.5 . .
C4 C1 H1C 109.5 . .
H1A C1 H1C 109.5 . .
H1B C1 H1C 109.5 . .
C6 C2 H2A 109.5 . .
C6 C2 H2B 109.5 . .
H2A C2 H2B 109.5 . .
C6 C2 H2C 109.5 . .
H2A C2 H2C 109.5 . .
H2B C2 H2C 109.5 . .
C8 C3 H3A 109.5 . .
C8 C3 H3B 109.5 . .
H3A C3 H3B 109.5 . .
C8 C3 H3C 109.5 . .
H3A C3 H3C 109.5 . .
H3B C3 H3C 109.5 . .
C5 C4 C9 120.1(8) . .
C5 C4 C1 120.7(7) . .
C9 C4 C1 119.2(8) . .
C4 C5 C6 120.4(6) . .
C4 C5 C10 120.2(9) . .
C6 C5 C10 119.2(9) . .
C7 C6 C5 119.4(8) . .
C7 C6 C2 121.1(9) . .
C5 C6 C2 119.4(8) . .
C6 C7 C8 120.5(8) . .
C6 C7 C16 119.0(8) . .
C8 C7 C16 120.5(7) . .
C9 C8 C7 119.8(6) . .
C9 C8 C3 120.9(8) . .
C7 C8 C3 119.3(8) . .
C4 C9 C8 119.8(8) . .
C4 C9 C22 119.6(7) . .
C8 C9 C22 120.5(7) . .
N1 C10 C5 115.4(5) . .
N1 C10 H10A 108.4 . .
C5 C10 H10A 108.4 . .
N1 C10 H10B 108.4 . .
C5 C10 H10B 108.4 . .
H10A C10 H10B 107.5 . .
N1 C11 C12 122.6(8) . .
N1 C11 H11A 118.7 . .
C12 C11 H11A 118.7 . .
C11 C12 C13 119.6(7) . .
C11 C12 H12A 120.2 . .
C13 C12 H12A 120.2 . .
O1 C13 C14 123.2(8) . .
O1 C13 C12 120.7(8) . .
C14 C13 C12 116.1(7) . .
C15 C14 C13 121.3(8) . .
C15 C14 H14A 119.4 . .
C13 C14 H14A 119.4 . .
N1 C15 C14 120.8(7) . .
N1 C15 H15A 119.6 . .
C14 C15 H15A 119.6 . .
N2 C16 C7 114.3(6) . .
N2 C16 H16A 108.7 . .
C7 C16 H16A 108.7 . .
N2 C16 H16B 108.7 . .
C7 C16 H16B 108.7 . .
H16A C16 H16B 107.6 . .
N2 C17 C18 123.0(8) . .
N2 C17 H17A 118.5 . .
C18 C17 H17A 118.5 . .
C17 C18 C19 119.1(8) . .
C17 C18 H18A 120.5 . .
C19 C18 H18A 120.5 . .
O2 C19 C20 123.6(8) . .
O2 C19 C18 120.7(8) . .
C20 C19 C18 115.7(7) . .
C21 C20 C19 121.7(8) . .
C21 C20 H20A 119.1 . .
C19 C20 H20A 119.1 . .
C20 C21 N2 122.1(7) . .
C20 C21 H21A 118.9 . .
N2 C21 H21A 118.9 . .
N3 C22 C9 113.0(6) . .
N3 C22 H22A 109.0 . .
C9 C22 H22A 109.0 . .
N3 C22 H22B 109.0 . .
C9 C22 H22B 109.0 . .
H22A C22 H22B 107.8 . .
C24 C23 N3 121.1(6) . .
C24 C23 H23A 119.5 . .
N3 C23 H23A 119.5 . .
C23 C24 C25 122.2(7) . .
C23 C24 H24A 118.9 . .
C25 C24 H24A 118.9 . .
O3 C25 C24 122.4(7) . .
O3 C25 C26 122.8(6) . .
C24 C25 C26 114.7(7) . .
C27 C26 C25 120.4(7) . .
C27 C26 H26A 119.8 . .
C25 C26 H26A 119.8 . .
C26 C27 N3 122.8(7) . .
C26 C27 H27A 118.6 . .
N3 C27 H27A 118.6 . .
C31 C28 H28A 109.5 . .
C31 C28 H28B 109.5 . .
H28A C28 H28B 109.5 . .
C31 C28 H28C 109.5 . .
H28A C28 H28C 109.5 . .
H28B C28 H28C 109.5 . .
C33 C29 H29A 109.5 . .
C33 C29 H29B 109.5 . .
H29A C29 H29B 109.5 . .
C33 C29 H29C 109.5 . .
H29A C29 H29C 109.5 . .
H29B C29 H29C 109.5 . .
C35 C30 H30A 109.5 . .
C35 C30 H30B 109.5 . .
H30A C30 H30B 109.5 . .
C35 C30 H30C 109.5 . .
H30A C30 H30C 109.5 . .
H30B C30 H30C 109.5 . .
C32 C31 C36 119.3(8) . .
C32 C31 C28 121.0(9) . .
C36 C31 C28 119.7(9) . .
C31 C32 C33 121.2(7) . .
C31 C32 C37 119.8(9) . .
C33 C32 C37 119.0(8) . .
C34 C33 C32 119.1(7) . .
C34 C33 C29 121.3(8) . .
C32 C33 C29 119.6(7) . .
C33 C34 C35 121.7(7) . .
C33 C34 C43 119.0(7) . .
C35 C34 C43 119.3(7) . .
C34 C35 C36 119.0(8) . .
C34 C35 C30 122.1(8) . .
C36 C35 C30 118.8(8) . .
C35 C36 C31 119.6(8) . .
C35 C36 C49 121.1(9) . .
C31 C36 C49 119.2(9) . .
N4 C37 C32 114.8(7) . .
N4 C37 H37A 108.6 . .
C32 C37 H37A 108.6 . .
N4 C37 H37B 108.6 . .
C32 C37 H37B 108.6 . .
H37A C37 H37B 107.6 . .
C39 C38 N4 121.3(8) . .
C39 C38 H38A 119.4 . .
N4 C38 H38A 119.4 . .
C38 C39 C40 121.5(8) . .
C38 C39 H39A 119.3 . .
C40 C39 H39A 119.3 . .
O4 C40 C39 122.3(8) . .
O4 C40 C41 122.6(8) . .
C39 C40 C41 115.0(7) . .
C42 C41 C40 120.7(8) . .
C42 C41 H41A 119.7 . .
C40 C41 H41A 119.7 . .
C41 C42 N4 122.2(8) . .
C41 C42 H42A 118.9 . .
N4 C42 H42A 118.9 . .
N5 C43 C34 114.2(6) . .
N5 C43 H43A 108.7 . .
C34 C43 H43A 108.7 . .
N5 C43 H43B 108.7 . .
C34 C43 H43B 108.7 . .
H43A C43 H43B 107.6 . .
N5 C44 C45 121.4(7) . .
N5 C44 H44A 119.3 . .
C45 C44 H44A 119.3 . .
C44 C45 C46 121.3(8) . .
C44 C45 H45A 119.4 . .
C46 C45 H45A 119.4 . .
O5 C46 C47 124.3(7) . .
O5 C46 C45 120.8(7) . .
C47 C46 C45 114.9(7) . .
C48 C47 C46 121.1(7) . .
C48 C47 H47A 119.5 . .
C46 C47 H47A 119.5 . .
N5 C48 C47 122.0(8) . .
N5 C48 H48A 119.0 . .
C47 C48 H48A 119.0 . .
C36 C49 N6 114.0(6) . .
C36 C49 H49A 108.7 . .
N6 C49 H49A 108.7 . .
C36 C49 H49B 108.7 . .
N6 C49 H49B 108.7 . .
H49A C49 H49B 107.6 . .
N6 C50 C51 120.0(8) . .
N6 C50 H50A 120.0 . .
C51 C50 H50A 120.0 . .
C50 C51 C52 122.8(8) . .
C50 C51 H51A 118.6 . .
C52 C51 H51A 118.6 . .
O6 C52 C51 123.3(8) . .
O6 C52 C53 122.4(8) . .
C51 C52 C53 114.3(7) . .
C54 C53 C52 121.1(8) . .
C54 C53 H53A 119.4 . .
C52 C53 H53A 119.4 . .
C53 C54 N6 123.0(8) . .
C53 C54 H54A 118.5 . .
N6 C54 H54A 118.5 . .
O7 C55 C57 122.8(14) . .
O7 C55 C56 117.9(12) . .
C57 C55 C56 119.3(13) . .
C55 C56 H56A 109.5 . .
C55 C56 H56B 109.5 . .
H56A C56 H56B 109.5 . .
C55 C56 H56C 109.5 . .
H56A C56 H56C 109.5 . .
H56B C56 H56C 109.5 . .
C55 C57 H57A 109.5 . .
C55 C57 H57B 109.5 . .
H57A C57 H57B 109.5 . .
C55 C57 H57C 109.5 . .
H57A C57 H57C 109.5 . .
H57B C57 H57C 109.5 . .

loop_
_geom_bond_atom_site_label_1
_geom_bond_atom_site_label_2
_geom_bond_distance
_geom_bond_site_symmetry_2
Eu1 O5 2.286(5) 1_565
Eu1 O3 2.291(5) .
Eu1 O1 2.317(5) 2_556
Eu1 O6 2.346(6) 2_556
Eu1 O4 2.388(6) .
Eu1 O2 2.392(6) 1_565
Eu1 O1W 2.396(5) .
N1 C11 1.337(9) .
N1 C15 1.339(9) .
N1 C10 1.507(8) .
N2 C21 1.361(11) .
N2 C17 1.364(10) .
N2 C16 1.484(11) .
N3 C27 1.355(10) .
N3 C23 1.376(10) .
N3 C22 1.489(9) .
N4 C42 1.356(11) .
N4 C38 1.372(11) .
N4 C37 1.463(11) .
N5 C44 1.339(11) .
N5 C48 1.350(10) .
N5 C43 1.498(10) .
N6 C50 1.345(11) .
N6 C54 1.349(11) .
N6 C49 1.505(10) .
O1 C13 1.296(10) .
O1 Gd1 2.317(5) 2_546
O1 Eu1 2.317(5) 2_546
O2 C19 1.293(10) .
O2 Gd1 2.392(6) 1_545
O2 Eu1 2.392(6) 1_545
O3 C25 1.265(9) .
O4 C40 1.271(10) .
O5 C46 1.273(9) .
O5 Gd1 2.286(5) 1_545
O5 Eu1 2.286(5) 1_545
O6 C52 1.276(10) .
O6 Gd1 2.346(6) 2_546
O6 Eu1 2.346(6) 2_546
O7 C55 1.215(14) .
C1 C4 1.525(12) .
C1 H1A 0.9600 .
C1 H1B 0.9600 .
C1 H1C 0.9600 .
C2 C6 1.501(13) .
C2 H2A 0.9600 .
C2 H2B 0.9600 .
C2 H2C 0.9600 .
C3 C8 1.521(9) .
C3 H3A 0.9600 .
C3 H3B 0.9600 .
C3 H3C 0.9600 .
C4 C5 1.396(14) .
C4 C9 1.399(12) .
C5 C6 1.411(14) .
C5 C10 1.508(9) .
C6 C7 1.385(12) .
C7 C8 1.412(13) .
C7 C16 1.513(11) .
C8 C9 1.402(12) .
C9 C22 1.511(12) .
C10 H10A 0.9700 .
C10 H10B 0.9700 .
C11 C12 1.347(11) .
C11 H11A 0.9300 .
C12 C13 1.418(12) .
C12 H12A 0.9300 .
C13 C14 1.389(12) .
C14 C15 1.364(10) .
C14 H14A 0.9300 .
C15 H15A 0.9300 .
C16 H16A 0.9700 .
C16 H16B 0.9700 .
C17 C18 1.369(12) .
C17 H17A 0.9300 .
C18 C19 1.433(13) .
C18 H18A 0.9300 .
C19 C20 1.414(12) .
C20 C21 1.342(12) .
C20 H20A 0.9300 .
C21 H21A 0.9300 .
C22 H22A 0.9700 .
C22 H22B 0.9700 .
C23 C24 1.340(11) .
C23 H23A 0.9300 .
C24 C25 1.433(10) .
C24 H24A 0.9300 .
C25 C26 1.435(11) .
C26 C27 1.353(11) .
C26 H26A 0.9300 .
C27 H27A 0.9300 .
C28 C31 1.525(13) .
C28 H28A 0.9600 .
C28 H28B 0.9600 .
C28 H28C 0.9600 .
C29 C33 1.521(11) .
C29 H29A 0.9600 .
C29 H29B 0.9600 .
C29 H29C 0.9600 .
C30 C35 1.505(12) .
C30 H30A 0.9600 .
C30 H30B 0.9600 .
C30 H30C 0.9600 .
C31 C32 1.371(13) .
C31 C36 1.427(13) .
C32 C33 1.405(13) .
C32 C37 1.529(12) .
C33 C34 1.383(11) .
C34 C35 1.386(11) .
C34 C43 1.517(11) .
C35 C36 1.413(11) .
C36 C49 1.489(12) .
C37 H37A 0.9700 .
C37 H37B 0.9700 .
C38 C39 1.358(12) .
C38 H38A 0.9300 .
C39 C40 1.416(13) .
C39 H39A 0.9300 .
C40 C41 1.446(12) .
C41 C42 1.345(11) .
C41 H41A 0.9300 .
C42 H42A 0.9300 .
C43 H43A 0.9700 .
C43 H43B 0.9700 .
C44 C45 1.352(12) .
C44 H44A 0.9300 .
C45 C46 1.428(11) .
C45 H45A 0.9300 .
C46 C47 1.396(12) .
C47 C48 1.357(12) .
C47 H47A 0.9300 .
C48 H48A 0.9300 .
C49 H49A 0.9700 .
C49 H49B 0.9700 .
C50 C51 1.385(12) .
C50 H50A 0.9300 .
C51 C52 1.387(12) .
C51 H51A 0.9300 .
C52 C53 1.423(12) .
C53 C54 1.336(12) .
C53 H53A 0.9300 .
C54 H54A 0.9300 .
C55 C57 1.422(19) .
C55 C56 1.49(2) .
C56 H56A 0.9600 .
C56 H56B 0.9600 .
C56 H56C 0.9600 .
C57 H57A 0.9600 .
C57 H57B 0.9600 .
C57 H57C 0.9600 .
